data_1546059
loop_
_publ_author_name
'Mosquera, Marta Elena Gonzalez'
'Gomez-Sal, Pilar'
'Egido, Irene'
'L\'opez L\'opez, Mar\'ia'
'Hortelano, Carlos'

_publ_section_title
;
 FDHALO17: Comparison of Halogen Bonding networks with Ru(II) complexes
 and analysis of the influence of the XB interaction on their reactivity
;
_journal_name_full 'Faraday Discuss.'
_journal_paper_doi 10.1039/C7FD00079K
_journal_year 2017
_chemical_compound_source 'synthesis as described'
_chemical_formula_moiety 'C36 H36 I4 N4 Ru1'
_chemical_formula_sum 'C36 H36 I4 N4 Ru'
_chemical_formula_weight 1133.36
_chemical_name_systematic
;
 ?
;
_space_group_IT_number 2
_symmetry_cell_setting triclinic
_symmetry_Int_Tables_number 2
_symmetry_space_group_name_Hall '-P 1'
_symmetry_space_group_name_H-M 'P -1'
_atom_sites_solution_hydrogens geom
_atom_sites_solution_primary direct
_atom_sites_solution_secondary difmap
_audit_conform_dict_location ftp://ftp.iucr.org/pub/cif_core.dic
_audit_conform_dict_name cif_core.dic
_audit_conform_dict_version 2.4
_audit_creation_date 2015-07-02T19:16:37-00:00
_audit_creation_method 'WinGX routine CIF_UPDATE'
_audit_update_record
;
2017-02-22 deposited with the CCDC.
2017-05-02 downloaded from the CCDC.
;
_cell_angle_alpha 68.060(6)
_cell_angle_beta 78.128(7)
_cell_angle_gamma 72.290(5)
_cell_formula_units_Z 1
_cell_length_a 9.6160(10)
_cell_length_b 10.4083(5)
_cell_length_c 11.1012(8)
_cell_measurement_reflns_used 254
_cell_measurement_temperature 200(2)
_cell_measurement_theta_max 16.32
_cell_measurement_theta_min 3.42
_cell_measurement_wavelength 0.71073
_cell_volume 976.42(14)
_computing_cell_refinement 'Dirax/lsq (Duisenberg & Schreurs, 1989-2000)'
_computing_data_collection 'Collect (Bruker AXS BV, 1997-2004)'
_computing_data_reduction 'EvalCCD (Duisenberg & Schreurs 1990-2000)'
_computing_molecular_graphics 'Ortep-3 for Windows (Farrugia, 1997)'
_computing_publication_material 'WinGX publication routines (Farrugia, 1999)'
_computing_structure_refinement 'SHELXL-97 (Sheldrick, 2008)'
_computing_structure_solution 'SIR2004 (Giacovazzo et al, 2004)'
_diffrn_ambient_temperature 200(2)
_diffrn_detector 'CCD plate'
_diffrn_detector_area_resol_mean 9
_diffrn_measured_fraction_theta_full 0.995
_diffrn_measured_fraction_theta_max 0.995
_diffrn_measurement_device '95mm CCD camera on \k-goniostat'
_diffrn_measurement_device_type KappaCCD
_diffrn_measurement_method 'CCD rotation images, thick slices'
_diffrn_orient_matrix_type X=UH
_diffrn_orient_matrix_UB_11 0.01
_diffrn_orient_matrix_UB_12 0
_diffrn_orient_matrix_UB_13 0
_diffrn_orient_matrix_UB_21 0
_diffrn_orient_matrix_UB_22 0.01
_diffrn_orient_matrix_UB_23 0
_diffrn_orient_matrix_UB_31 0
_diffrn_orient_matrix_UB_32 0
_diffrn_orient_matrix_UB_33 0.01
_diffrn_radiation_monochromator graphite
_diffrn_radiation_probe x-ray
_diffrn_radiation_type MoK\a
_diffrn_radiation_wavelength 0.71073
_diffrn_reflns_av_R_equivalents 0.0352
_diffrn_reflns_av_unetI/netI 0.0675
_diffrn_reflns_limit_h_max 12
_diffrn_reflns_limit_h_min -12
_diffrn_reflns_limit_k_max 13
_diffrn_reflns_limit_k_min -13
_diffrn_reflns_limit_l_max 14
_diffrn_reflns_limit_l_min -14
_diffrn_reflns_number 8466
_diffrn_reflns_reduction_process
;
 Scaled and merged with Sortav
 R.H. Blessing, (1987) Cryst. Rev. 1, 3-58
 R.H. Blessing, (1989) J. Appl. Cryst. 22, 396-397
;
_diffrn_reflns_theta_full 27.5
_diffrn_reflns_theta_max 27.5
_diffrn_reflns_theta_min 3.14
_diffrn_source 'Enraf Nonius FR590'
_exptl_absorpt_coefficient_mu 3.592
_exptl_absorpt_correction_T_max 0.758
_exptl_absorpt_correction_T_min 0.51
_exptl_absorpt_correction_type multi-scan
_exptl_absorpt_process_details
;
 R.H. Blessing, Acta Cryst. (1995), A51, 33-38
;
_exptl_crystal_colour red
_exptl_crystal_density_diffrn 1.927
_exptl_crystal_density_method 'not measured'
_exptl_crystal_description prism
_exptl_crystal_F_000 536
_exptl_crystal_size_max 0.35
_exptl_crystal_size_mid 0.34
_exptl_crystal_size_min 0.3
_refine_diff_density_max 2.363
_refine_diff_density_min -1.151
_refine_diff_density_rms 0.159
_refine_ls_extinction_method none
_refine_ls_goodness_of_fit_ref 1.021
_refine_ls_hydrogen_treatment constr
_refine_ls_matrix_type full
_refine_ls_number_parameters 205
_refine_ls_number_reflns 4471
_refine_ls_number_restraints 0
_refine_ls_restrained_S_all 1.021
_refine_ls_R_factor_all 0.0693
_refine_ls_R_factor_gt 0.0387
_refine_ls_shift/su_max 0.001
_refine_ls_shift/su_mean 0
_refine_ls_structure_factor_coef Fsqd
_refine_ls_weighting_details 'calc w=1/[\s^2^(Fo^2^)+(0.0499P)^2^+0.0000P] where P=(Fo^2^+2Fc^2^)/3'
_refine_ls_weighting_scheme calc
_refine_ls_wR_factor_gt 0.0927
_refine_ls_wR_factor_ref 0.104
_reflns_number_gt 3156
_reflns_number_total 4471
_reflns_threshold_expression >2\s(I)
_cod_data_source_file c7fd00079k2.cif
_cod_data_source_block 3bI2
_cod_original_cell_volume 976.42(13)
_cod_database_code 1546059

loop_
_symmetry_equiv_pos_as_xyz
'x, y, z'
'-x, -y, -z'

loop_
_atom_site_label
_atom_site_type_symbol
_atom_site_fract_x
_atom_site_fract_y
_atom_site_fract_z
_atom_site_U_iso_or_equiv
_atom_site_adp_type
_atom_site_occupancy
_atom_site_symmetry_multiplicity
_atom_site_calc_flag
_atom_site_refinement_flags
Ru1 Ru 0 0.5 0.5 0.02290(14) Uani 1 2 d S
I1 I 0.20573(4) 0.35337(4) 0.66987(3) 0.03652(12) Uani 1 1 d .
I2 I 0.05676(4) 0.10871(4) 0.90677(3) 0.04378(13) Uani 1 1 d .
N1 N 0.2329(4) 0.4232(4) 0.2777(4) 0.0279(9) Uani 1 1 d .
N2 N -0.1359(4) 0.2441(4) 0.5491(4) 0.0284(9) Uani 1 1 d .
C1 C 0.1464(5) 0.4508(5) 0.3580(5) 0.0280(10) Uani 1 1 d .
C2 C -0.0796(5) 0.3324(5) 0.5341(4) 0.0287(11) Uani 1 1 d .
C10 C 0.3518(5) 0.3784(5) 0.1922(5) 0.0293(11) Uani 1 1 d .
C11 C 0.4923(5) 0.3590(5) 0.2210(5) 0.0326(11) Uani 1 1 d .
C12 C 0.6067(6) 0.3064(7) 0.1390(6) 0.0480(15) Uani 1 1 d .
H12 H 0.7028 0.2894 0.1556 0.058 Uiso 1 1 calc R
C13 C 0.5832(6) 0.2789(7) 0.0355(6) 0.0542(17) Uani 1 1 d .
H13 H 0.6626 0.2436 -0.0171 0.065 Uiso 1 1 calc R
C14 C 0.4412(6) 0.3032(6) 0.0081(5) 0.0464(15) Uani 1 1 d .
H14 H 0.4261 0.2852 -0.0635 0.056 Uiso 1 1 calc R
C15 C 0.3216(5) 0.3541(5) 0.0865(5) 0.0343(12) Uani 1 1 d .
C16 C 0.5177(6) 0.3934(6) 0.3335(6) 0.0456(14) Uani 1 1 d .
H16A H 0.6212 0.3738 0.3372 0.068 Uiso 1 1 calc R
H16B H 0.4747 0.3357 0.4136 0.068 Uiso 1 1 calc R
H16C H 0.4732 0.4928 0.3217 0.068 Uiso 1 1 calc R
C17 C 0.1688(7) 0.3849(8) 0.0558(6) 0.0568(17) Uani 1 1 d .
H17A H 0.1009 0.4184 0.1206 0.085 Uiso 1 1 calc R
H17B H 0.1509 0.2991 0.0555 0.085 Uiso 1 1 calc R
H17C H 0.156 0.457 -0.0286 0.085 Uiso 1 1 calc R
C20 C -0.1984(5) 0.1417(5) 0.5431(5) 0.0267(10) Uani 1 1 d .
C21 C -0.1600(5) 0.1033(5) 0.4312(5) 0.0271(10) Uani 1 1 d .
C22 C -0.2212(5) 0.0008(5) 0.4272(5) 0.0332(11) Uani 1 1 d .
H22 H -0.196 -0.03 0.3553 0.04 Uiso 1 1 calc R
C23 C -0.3191(6) -0.0565(5) 0.5281(5) 0.0368(12) Uani 1 1 d .
H23 H -0.3603 -0.1239 0.5226 0.044 Uiso 1 1 calc R
C24 C -0.3559(5) -0.0147(5) 0.6364(5) 0.0306(11) Uani 1 1 d .
H24 H -0.4216 -0.0548 0.7038 0.037 Uiso 1 1 calc R
C25 C -0.2974(5) 0.0858(5) 0.6471(5) 0.0300(11) Uani 1 1 d .
C26 C -0.0561(6) 0.1704(6) 0.3212(5) 0.0357(12) Uani 1 1 d .
H26A H -0.0262 0.2384 0.3429 0.054 Uiso 1 1 calc R
H26B H -0.1045 0.2183 0.2429 0.054 Uiso 1 1 calc R
H26C H 0.0286 0.0975 0.3076 0.054 Uiso 1 1 calc R
C27 C -0.3366(6) 0.1340(6) 0.7646(5) 0.0448(14) Uani 1 1 d .
H27A H -0.2841 0.2033 0.7538 0.067 Uiso 1 1 calc R
H27B H -0.3105 0.0531 0.8415 0.067 Uiso 1 1 calc R
H27C H -0.4402 0.1762 0.7736 0.067 Uiso 1 1 calc R

loop_
_atom_site_aniso_label
_atom_site_aniso_U_11
_atom_site_aniso_U_22
_atom_site_aniso_U_33
_atom_site_aniso_U_23
_atom_site_aniso_U_13
_atom_site_aniso_U_12
Ru1 0.0260(3) 0.0245(3) 0.0233(3) -0.0129(2) 0.0015(2) -0.0099(2)
I1 0.0407(2) 0.0383(2) 0.03273(19) -0.00972(15) -0.00724(14) -0.01332(15)
I2 0.0551(2) 0.0449(2) 0.0355(2) -0.01592(17) -0.00393(17) -0.01576(18)
N1 0.027(2) 0.033(2) 0.025(2) -0.0144(18) 0.0032(17) -0.0074(17)
N2 0.034(2) 0.025(2) 0.032(2) -0.0134(18) -0.0030(18) -0.0112(18)
C1 0.034(3) 0.026(2) 0.029(2) -0.009(2) -0.010(2) -0.011(2)
C2 0.032(3) 0.033(3) 0.021(2) -0.014(2) 0.001(2) -0.003(2)
C10 0.029(3) 0.027(2) 0.029(2) -0.011(2) 0.001(2) -0.003(2)
C11 0.030(3) 0.034(3) 0.031(3) -0.008(2) -0.004(2) -0.007(2)
C12 0.026(3) 0.062(4) 0.048(3) -0.018(3) 0.000(2) -0.004(3)
C13 0.036(3) 0.070(4) 0.047(3) -0.029(3) 0.010(3) 0.002(3)
C14 0.051(4) 0.055(4) 0.031(3) -0.024(3) 0.007(3) -0.005(3)
C15 0.035(3) 0.038(3) 0.028(2) -0.013(2) 0.002(2) -0.007(2)
C16 0.038(3) 0.052(4) 0.054(3) -0.022(3) -0.008(3) -0.014(3)
C17 0.051(4) 0.090(5) 0.042(3) -0.034(3) -0.001(3) -0.022(3)
C20 0.029(2) 0.022(2) 0.032(2) -0.012(2) -0.006(2) -0.0061(19)
C21 0.024(2) 0.026(2) 0.030(2) -0.010(2) -0.0048(19) -0.0028(19)
C22 0.036(3) 0.033(3) 0.038(3) -0.021(2) -0.007(2) -0.005(2)
C23 0.036(3) 0.030(3) 0.054(3) -0.018(2) -0.008(2) -0.014(2)
C24 0.029(3) 0.026(2) 0.036(3) -0.007(2) 0.001(2) -0.012(2)
C25 0.030(3) 0.028(2) 0.033(3) -0.013(2) -0.003(2) -0.006(2)
C26 0.037(3) 0.036(3) 0.034(3) -0.013(2) -0.001(2) -0.009(2)
C27 0.050(3) 0.053(3) 0.036(3) -0.025(3) 0.009(3) -0.014(3)

loop_
_atom_type_symbol
_atom_type_description
_atom_type_scat_dispersion_real
_atom_type_scat_dispersion_imag
_atom_type_scat_source
C C 0.0033 0.0016 'International Tables Vol C Tables 4.2.6.8 and 6.1.1.4'
H H 0 0 'International Tables Vol C Tables 4.2.6.8 and 6.1.1.4'
N N 0.0061 0.0033 'International Tables Vol C Tables 4.2.6.8 and 6.1.1.4'
Ru Ru -1.2594 0.8363 'International Tables Vol C Tables 4.2.6.8 and 6.1.1.4'
I I -0.4742 1.8119 'International Tables Vol C Tables 4.2.6.8 and 6.1.1.4'

loop_
_exptl_crystal_face_index_h
_exptl_crystal_face_index_k
_exptl_crystal_face_index_l
_exptl_crystal_face_perp_dist
11 -2 -3 0.132
1 10 4 0.23
-1 -3 -1 0.207
-16 7 6 0.163
-7 -6 -1 0.176
1 0 -3 0.182
-3 -1 8 0.192
-1 -6 5 0.183
11 8 1 0.24
4 5 -2 0.218

loop_
_geom_angle_atom_site_label_1
_geom_angle_atom_site_label_2
_geom_angle_atom_site_label_3
_geom_angle
_geom_angle_site_symmetry_1
_geom_angle_site_symmetry_3
C2 Ru1 C2 180.0000(10) . 2_566
C2 Ru1 C1 88.63(18) . 2_566
C2 Ru1 C1 91.37(18) 2_566 2_566
C2 Ru1 C1 91.37(18) . .
C2 Ru1 C1 88.63(18) 2_566 .
C1 Ru1 C1 180.0000(10) 2_566 .
C2 Ru1 I1 94.47(14) . .
C2 Ru1 I1 85.53(14) 2_566 .
C1 Ru1 I1 90.79(13) 2_566 .
C1 Ru1 I1 89.21(13) . .
C2 Ru1 I1 85.53(14) . 2_566
C2 Ru1 I1 94.47(14) 2_566 2_566
C1 Ru1 I1 89.21(13) 2_566 2_566
C1 Ru1 I1 90.79(13) . 2_566
I1 Ru1 I1 180 . 2_566
C1 N1 C10 172.3(5) . .
C2 N2 C20 169.7(5) . .
N1 C1 Ru1 178.4(4) . .
N2 C2 Ru1 174.2(4) . .
C11 C10 C15 124.4(4) . .
C11 C10 N1 117.4(4) . .
C15 C10 N1 118.3(4) . .
C10 C11 C12 115.6(5) . .
C10 C11 C16 121.8(4) . .
C12 C11 C16 122.6(5) . .
C13 C12 C11 122.4(5) . .
C12 C13 C14 120.2(5) . .
C13 C14 C15 120.7(6) . .
C14 C15 C10 116.8(5) . .
C14 C15 C17 121.2(5) . .
C10 C15 C17 122.0(5) . .
C21 C20 N2 117.3(4) . .
C21 C20 C25 123.5(4) . .
N2 C20 C25 119.2(4) . .
C22 C21 C20 116.7(4) . .
C22 C21 C26 122.4(4) . .
C20 C21 C26 120.9(4) . .
C23 C22 C21 121.2(5) . .
C24 C23 C22 120.5(5) . .
C23 C24 C25 121.2(4) . .
C24 C25 C20 116.9(4) . .
C24 C25 C27 122.2(4) . .
C20 C25 C27 120.9(4) . .

loop_
_geom_bond_atom_site_label_1
_geom_bond_atom_site_label_2
_geom_bond_distance
_geom_bond_site_symmetry_2
Ru1 C2 1.993(5) .
Ru1 C2 1.993(5) 2_566
Ru1 C1 1.995(5) 2_566
Ru1 C1 1.995(5) .
Ru1 I1 2.7104(4) .
Ru1 I1 2.7104(4) 2_566
I2 I2 2.7695(7) 2_557
N1 C1 1.145(6) .
N1 C10 1.409(6) .
N2 C2 1.147(6) .
N2 C20 1.400(6) .
C10 C11 1.391(7) .
C10 C15 1.390(7) .
C11 C12 1.391(7) .
C11 C16 1.503(8) .
C12 C13 1.358(9) .
C13 C14 1.387(9) .
C14 C15 1.386(7) .
C15 C17 1.489(8) .
C20 C21 1.391(6) .
C20 C25 1.400(6) .
C21 C22 1.383(7) .
C21 C26 1.504(7) .
C22 C23 1.380(7) .
C23 C24 1.372(7) .
C24 C25 1.380(7) .
C25 C27 1.506(7) .
